data_1555266
loop_
_publ_author_name
'Cui, Peng'
'McMahon, David P.'
'Spackman, Peter R.'
'Alston, Ben M.'
'Little, Marc A.'
'Day, Graeme M.'
'Cooper, Andrew I.'

_publ_section_title
;
 Mining predicted crystal structure landscapes with high throughput
 crystallisation: old molecules, new insights
;
_journal_issue 43
_journal_name_full 'Chemical Science'
_journal_page_first 9988
_journal_paper_doi 10.1039/C9SC02832C
_journal_volume 10
_journal_year 2019
_chemical_formula_moiety 'C9 H6 O6'
_chemical_formula_sum 'C9 H6 O6'
_chemical_formula_weight 210.14
_space_group_crystal_system monoclinic
_space_group_IT_number 12
_space_group_name_Hall '-C 2y'
_space_group_name_H-M_alt 'C 1 2/m 1'
_atom_sites_solution_hydrogens geom
_atom_sites_solution_primary dual
_audit_creation_date 2018-05-21
_audit_creation_method
;
Olex2 1.2
(compiled 2018.05.18 svn.r3508 for OlexSys, GUI svn.r5497)
;
_audit_update_record
;
2019-05-10 deposited with the CCDC.	2019-08-20 downloaded from the CCDC.
;
_cell_angle_alpha 90
_cell_angle_beta 95.076(2)
_cell_angle_gamma 90
_cell_formula_units_Z 4
_cell_length_a 26.075(2)
_cell_length_b 16.4837(12)
_cell_length_c 3.6749(3)
_cell_measurement_reflns_used 3425
_cell_measurement_temperature 200
_cell_measurement_theta_max 26.318
_cell_measurement_theta_min 2.471
_cell_volume 1573.3(2)
_computing_cell_refinement 'SAINT v7.68A (Bruker, 2009)'
_computing_data_collection
;
CrystalClear-SM Expert 2.0 r7 (Rigaku, 2011)
;
_computing_data_reduction 'SAINT v7.68A (Bruker, 2009)'
_computing_molecular_graphics 'Olex2 (Dolomanov et al., 2009)'
_computing_publication_material 'Olex2 (Dolomanov et al., 2009)'
_computing_structure_refinement 'XL (Sheldrick, 2008)'
_computing_structure_solution 'XT (Sheldrick, 2015)'
_diffrn_ambient_temperature 200
_diffrn_detector CCD
_diffrn_detector_area_resol_mean 28.5714
_diffrn_detector_type 'Rigaku Saturn724+'
_diffrn_measured_fraction_theta_full 0.998
_diffrn_measured_fraction_theta_max 0.994
_diffrn_measurement_device 'AFC12 (Right): Kappa 3 circle'
_diffrn_measurement_device_type 'Rigaku Saturn724+ (2x2 bin mode)'
_diffrn_measurement_method 'profile data from \w-scans'
_diffrn_measurement_specimen_support 'Mitegen 50um'
_diffrn_radiation_collimation 0.3
_diffrn_radiation_monochromator Confocal
_diffrn_radiation_probe x-ray
_diffrn_radiation_type MoK\a
_diffrn_radiation_wavelength 0.71073
_diffrn_reflns_av_R_equivalents 0.0430
_diffrn_reflns_av_unetI/netI 0.0357
_diffrn_reflns_Laue_measured_fraction_full 0.998
_diffrn_reflns_Laue_measured_fraction_max 0.994
_diffrn_reflns_limit_h_max 31
_diffrn_reflns_limit_h_min -32
_diffrn_reflns_limit_k_max 20
_diffrn_reflns_limit_k_min -20
_diffrn_reflns_limit_l_max 3
_diffrn_reflns_limit_l_min -4
_diffrn_reflns_number 8938
_diffrn_reflns_point_group_measured_fraction_full 0.998
_diffrn_reflns_point_group_measured_fraction_max 0.994
_diffrn_reflns_theta_full 25.242
_diffrn_reflns_theta_max 26.686
_diffrn_reflns_theta_min 2.471
_diffrn_source 'Rotating Anode'
_diffrn_source_current 24.0
_diffrn_source_power 1.2
_diffrn_source_target Mo
_diffrn_source_type 'Rotating Anode'
_diffrn_source_voltage 50.0
_diffrn_standards_number 0
_exptl_absorpt_coefficient_mu 0.077
_exptl_absorpt_correction_T_max 0.7454
_exptl_absorpt_correction_T_min 0.4499
_exptl_absorpt_correction_type multi-scan
_exptl_absorpt_process_details
'SADABS-2008/1 (Bruker,2008) was used for absorption correction. wR2(int) was 0.0920 before and 0.0644 after correction. The Ratio of minimum to maximum transmission is 0.6036. The \l/2 correction factor is 0.0015.'
_exptl_crystal_colour colourless
_exptl_crystal_colour_primary colourless
_exptl_crystal_density_diffrn 0.887
_exptl_crystal_description hexagonal
_exptl_crystal_F_000 432
_exptl_crystal_size_max 0.15
_exptl_crystal_size_mid 0.14
_exptl_crystal_size_min 0.09
_refine_diff_density_max 0.209
_refine_diff_density_min -0.230
_refine_diff_density_rms 0.034
_refine_ls_extinction_method none
_refine_ls_goodness_of_fit_ref 1.042
_refine_ls_hydrogen_treatment constr
_refine_ls_matrix_type full
_refine_ls_number_parameters 75
_refine_ls_number_reflns 1723
_refine_ls_number_restraints 0
_refine_ls_restrained_S_all 1.042
_refine_ls_R_factor_all 0.0547
_refine_ls_R_factor_gt 0.0406
_refine_ls_shift/su_max 0.001
_refine_ls_shift/su_mean 0.000
_refine_ls_structure_factor_coef Fsqd
_refine_ls_weighting_details 'w=1/[\s^2^(Fo^2^)+(0.0633P)^2^+0.2903P] where P=(Fo^2^+2Fc^2^)/3'
_refine_ls_weighting_scheme calc
_refine_ls_wR_factor_gt 0.1101
_refine_ls_wR_factor_ref 0.1206
_reflns_Friedel_coverage 0.000
_reflns_number_gt 1324
_reflns_number_total 1723
_reflns_threshold_expression 'I > 2\s(I)'
_cod_data_source_file c9sc02832c2.cif
_cod_data_source_block TMA_2-33_Pentane_Activated_C2c_200K_publ
_cod_database_code 1555266
_shelx_shelxl_version_number 2014/7
_shelx_space_group_comment
;
The symmetry employed for this shelxl refinement is uniquely defined
by the following loop, which should always be used as a source of
symmetry information in preference to the above space-group names.
They are only intended as comments.
;
_shelx_estimated_absorpt_t_max 0.993
_shelx_estimated_absorpt_t_min 0.989
_olex2_refinement_description
;
1. Fixed Uiso
 At 1.2 times of:
  All C(H) groups
 At 1.5 times of:
  All O(H) groups
2. Others
 Fixed Sof: H1(0.5)
3.a Aromatic/amide H refined with riding coordinates:
 C3(H3), C5(H5)
3.b Idealised tetrahedral OH refined as rotating group:
 O1(H1), O2(H2)
;
_olex2_submission_special_instructions 'No special instructions were received'

loop_
_space_group_symop_operation_xyz
'x, y, z'
'-x, y, -z'
'x+1/2, y+1/2, z'
'-x+1/2, y+1/2, -z'
'-x, -y, -z'
'x, -y, z'
'-x+1/2, -y+1/2, -z'
'x+1/2, -y+1/2, z'

loop_
_atom_site_label
_atom_site_type_symbol
_atom_site_fract_x
_atom_site_fract_y
_atom_site_fract_z
_atom_site_U_iso_or_equiv
_atom_site_adp_type
_atom_site_occupancy
_atom_site_site_symmetry_order
_atom_site_calc_flag
_atom_site_refinement_flags_posn
_atom_site_refinement_flags_adp
_atom_site_refinement_flags_occupancy
O1 O 0.45408(4) 0.56771(6) 0.8196(3) 0.0555(3) Uani 1 1 d . . .
H1 H 0.4848 0.5606 0.9035 0.083 Uiso 0.5 1 calc GR . .
O2 O 0.30489(4) 0.28432(5) 0.2673(3) 0.0534(3) Uani 1 1 d . . .
H2 H 0.2882 0.2439 0.1835 0.080 Uiso 1 1 calc GR . .
O3 O 0.24020(3) 0.35097(6) -0.0406(3) 0.0502(3) Uani 1 1 d . . .
C1 C 0.43358(6) 0.5000 0.7390(5) 0.0355(4) Uani 1 2 d S T P
C2 C 0.38121(6) 0.5000 0.5399(4) 0.0337(4) Uani 1 2 d S T P
C3 C 0.35689(5) 0.42658(7) 0.4486(3) 0.0346(3) Uani 1 1 d . . .
H3 H 0.3736 0.3767 0.5117 0.042 Uiso 1 1 calc R . .
C4 C 0.30786(4) 0.42702(7) 0.2640(3) 0.0341(3) Uani 1 1 d . . .
C5 C 0.28330(6) 0.5000 0.1725(4) 0.0342(4) Uani 1 2 d S T P
H5 H 0.2498 0.5000 0.0476 0.041 Uiso 1 2 calc RS T P
C6 C 0.28199(5) 0.34918(7) 0.1551(3) 0.0373(3) Uani 1 1 d . . .

loop_
_atom_site_aniso_label
_atom_site_aniso_U_11
_atom_site_aniso_U_22
_atom_site_aniso_U_33
_atom_site_aniso_U_23
_atom_site_aniso_U_13
_atom_site_aniso_U_12
O1 0.0394(5) 0.0516(6) 0.0708(7) -0.0006(5) -0.0208(5) -0.0069(4)
O2 0.0536(6) 0.0341(5) 0.0679(7) -0.0003(4) -0.0200(5) -0.0008(4)
O3 0.0442(5) 0.0431(5) 0.0589(6) -0.0013(4) -0.0198(4) -0.0052(4)
C1 0.0320(8) 0.0383(9) 0.0349(8) 0.000 -0.0039(7) 0.000
C2 0.0298(8) 0.0397(8) 0.0305(8) 0.000 -0.0041(6) 0.000
C3 0.0337(6) 0.0358(6) 0.0332(6) 0.0011(5) -0.0040(5) 0.0026(4)
C4 0.0338(6) 0.0358(6) 0.0315(6) -0.0007(5) -0.0038(5) -0.0011(4)
C5 0.0298(8) 0.0390(8) 0.0324(8) 0.000 -0.0058(6) 0.000
C6 0.0354(6) 0.0353(6) 0.0392(6) -0.0001(5) -0.0069(5) 0.0000(5)

loop_
_atom_type_symbol
_atom_type_description
_atom_type_scat_dispersion_real
_atom_type_scat_dispersion_imag
_atom_type_scat_source
C C 0.0033 0.0016 'International Tables Vol C Tables 4.2.6.8 and 6.1.1.4'
H H 0.0000 0.0000 'International Tables Vol C Tables 4.2.6.8 and 6.1.1.4'
O O 0.0106 0.0060 'International Tables Vol C Tables 4.2.6.8 and 6.1.1.4'

loop_
_geom_angle_atom_site_label_1
_geom_angle_atom_site_label_2
_geom_angle_atom_site_label_3
_geom_angle
_geom_angle_site_symmetry_1
_geom_angle_site_symmetry_3
C1 O1 H1 109.5 . .
C6 O2 H2 109.5 . .
O1 C1 O1 124.45(15) . 6_565
O1 C1 C2 117.77(8) . .
O1 C1 C2 117.77(8) 6_565 .
C3 C2 C1 119.72(7) 6_565 .
C3 C2 C1 119.71(7) . .
C3 C2 C3 120.57(15) 6_565 .
C2 C3 H3 120.3 . .
C4 C3 C2 119.42(11) . .
C4 C3 H3 120.3 . .
C3 C4 C6 120.08(10) . .
C5 C4 C3 120.36(11) . .
C5 C4 C6 119.54(11) . .
C4 C5 C4 119.86(15) . 6_565
C4 C5 H5 120.1 6_565 .
C4 C5 H5 120.1 . .
O2 C6 C4 116.60(10) . .
O3 C6 O2 124.37(11) . .
O3 C6 C4 119.02(10) . .

loop_
_geom_bond_atom_site_label_1
_geom_bond_atom_site_label_2
_geom_bond_distance
_geom_bond_site_symmetry_2
O1 H1 0.8400 .
O1 C1 1.2615(12) .
O2 H2 0.8400 .
O2 C6 1.2753(14) .
O3 C6 1.2516(15) .
C1 O1 1.2615(12) 6_565
C1 C2 1.491(2) .
C2 C3 1.3934(14) .
C2 C3 1.3934(14) 6_565
C3 H3 0.9500 .
C3 C4 1.3933(16) .
C4 C5 1.3901(14) .
C4 C6 1.4878(16) .
C5 C4 1.3902(14) 6_565
C5 H5 0.9500 .

loop_
_geom_hbond_atom_site_label_D
_geom_hbond_atom_site_label_H
_geom_hbond_atom_site_label_A
_geom_hbond_distance_DH
_geom_hbond_distance_HA
_geom_hbond_distance_DA
_geom_hbond_angle_DHA
_geom_hbond_site_symmetry_A
O1 H1 O1 0.84 1.82 2.6325(17) 163.1 2_657
O2 H2 O3 0.84 1.79 2.6222(13) 171.5 7
